data_7247929
loop_
_publ_author_name
'Meekel, Emily G.'
'Nicholas, Thomas C.'
'Slater, Ben'
'Goodwin, Andrew L.'

_publ_section_title
;
 Torsional flexibility in zinc-benzenedicarboxylate metal-organic
 frameworks.
;
_journal_issue 5
_journal_name_full CrystEngComm
_journal_page_first 673
_journal_page_last 680
_journal_paper_doi 10.1039/d3ce01078c
_journal_volume 26
_journal_year 2024
_chemical_formula_moiety 'C8 H3 I O4 Zn'
_chemical_formula_sum 'C8 H3 I O4 Zn'
_chemical_formula_weight 355.37
_space_group_crystal_system trigonal
_space_group_IT_number 166
_space_group_name_Hall '-R 3 2"'
_space_group_name_H-M_alt 'R -3 m :H'
_atom_sites_solution_hydrogens geom
_atom_sites_solution_primary dual
_audit_creation_date 2023-05-29
_audit_creation_method
;
Olex2 1.5
(compiled 2023.03.06 svn.rbb2c1857 for OlexSys, GUI svn.r6748)
;
_audit_update_record
;
2023-10-19 deposited with the CCDC.	2023-12-27 downloaded from the CCDC.
;
_cell_angle_alpha 90
_cell_angle_beta 90
_cell_angle_gamma 120
_cell_formula_units_Z 18
_cell_length_a 28.5799(4)
_cell_length_b 28.5799(4)
_cell_length_c 8.09130(10)
_cell_measurement_reflns_used 5860
_cell_measurement_temperature 290.15
_cell_measurement_theta_max 75.7230
_cell_measurement_theta_min 5.3480
_cell_volume 5723.61(13)
_computing_molecular_graphics 'Olex2 1.5 (Dolomanov et al., 2009)'
_computing_publication_material 'Olex2 1.5 (Dolomanov et al., 2009)'
_computing_structure_refinement 'XL  (Sheldrick, 2008)'
_computing_structure_solution 'SHELXT 2018/2 (Sheldrick, 2018)'
_diffrn_ambient_temperature 290.15
_diffrn_detector_area_resol_mean 13.333
_diffrn_measured_fraction_theta_full 0.997
_diffrn_measured_fraction_theta_max 0.989
_diffrn_measurement_device_type 'XtaLAB Synergy, Dualflex, Eiger 1M'
_diffrn_radiation_type CuK\a
_diffrn_radiation_wavelength 1.54184
_diffrn_reflns_av_R_equivalents 0.0194
_diffrn_reflns_av_unetI/netI 0.0095
_diffrn_reflns_Laue_measured_fraction_full 0.997
_diffrn_reflns_Laue_measured_fraction_max 0.989
_diffrn_reflns_limit_h_max 33
_diffrn_reflns_limit_h_min -35
_diffrn_reflns_limit_k_max 35
_diffrn_reflns_limit_k_min -20
_diffrn_reflns_limit_l_max 9
_diffrn_reflns_limit_l_min -10
_diffrn_reflns_number 7511
_diffrn_reflns_point_group_measured_fraction_full 0.997
_diffrn_reflns_point_group_measured_fraction_max 0.989
_diffrn_reflns_theta_full 67.684
_diffrn_reflns_theta_max 75.989
_diffrn_reflns_theta_min 5.362
_diffrn_source 'micro-focus sealed X-ray tube'
_exptl_absorpt_coefficient_mu 21.677
_exptl_absorpt_correction_T_max 1.0000
_exptl_absorpt_correction_T_min 0.51889
_exptl_absorpt_correction_type multi-scan
_exptl_absorpt_process_details
;
CrysAlisPro 1.171.41.83a (Rigaku Oxford Diffraction, 2020)
Empirical absorption correction using spherical harmonics,
implemented in SCALE3 ABSPACK scaling algorithm.
;
_exptl_crystal_colour brown
_exptl_crystal_density_diffrn 1.856
_exptl_crystal_description rod
_exptl_crystal_F_000 2988
_exptl_crystal_size_max 0.60
_exptl_crystal_size_mid 0.25
_exptl_crystal_size_min 0.20
_refine_diff_density_max 3.257
_refine_diff_density_min -2.492
_refine_diff_density_rms 0.210
_refine_ls_extinction_method none
_refine_ls_goodness_of_fit_ref 1.118
_refine_ls_hydrogen_treatment constr
_refine_ls_matrix_type full
_refine_ls_number_parameters 69
_refine_ls_number_reflns 1405
_refine_ls_number_restraints 8
_refine_ls_restrained_S_all 1.117
_refine_ls_R_factor_all 0.0670
_refine_ls_R_factor_gt 0.0666
_refine_ls_shift/su_max 0.001
_refine_ls_shift/su_mean 0.000
_refine_ls_structure_factor_coef Fsqd
_refine_ls_weighting_details 'w=1/[\s^2^(Fo^2^)+(0.1427P)^2^+57.1873P] where P=(Fo^2^+2Fc^2^)/3'
_refine_ls_weighting_scheme calc
_refine_ls_wR_factor_gt 0.2117
_refine_ls_wR_factor_ref 0.2121
_reflns_Friedel_coverage 0.000
_reflns_number_gt 1371
_reflns_number_total 1405
_reflns_threshold_expression 'I > 2\s(I)'
_cod_data_source_file d3ce01078c1.cif
_cod_data_source_block em-01-98_1_30s
_cod_depositor_comments 'Adding full bibliography for 7247925--7247930.cif.'
_cod_original_cell_volume 5723.61(18)
_cod_original_sg_symbol_H-M 'R -3 m'
_cod_database_code 7247929
_shelx_shelxl_version_number 2019/1
_shelx_space_group_comment
;
The symmetry employed for this shelxl refinement is uniquely defined
by the following loop, which should always be used as a source of
symmetry information in preference to the above space-group names.
They are only intended as comments.
;
_olex2_refinement_description
;
1. Fixed Uiso
 At 1.2 times of:
  All C(H) groups
2. Restrained planarity
 C5, C4, C2, C1, C3, C2_$1, C4_$1, H4_$1, H4, H3, C1_$1
 with sigma of 0.1
3.a Aromatic/amide H refined with riding coordinates:
 C3(H3), C4(H4)
;
_olex2_submission_special_instructions 'No special instructions were received'

loop_
_space_group_symop_operation_xyz
'x, y, z'
'-y, x-y, z'
'-x+y, -x, z'
'y, x, -z'
'x-y, -y, -z'
'-x, -x+y, -z'
'x+2/3, y+1/3, z+1/3'
'-y+2/3, x-y+1/3, z+1/3'
'-x+y+2/3, -x+1/3, z+1/3'
'y+2/3, x+1/3, -z+1/3'
'x-y+2/3, -y+1/3, -z+1/3'
'-x+2/3, -x+y+1/3, -z+1/3'
'x+1/3, y+2/3, z+2/3'
'-y+1/3, x-y+2/3, z+2/3'
'-x+y+1/3, -x+2/3, z+2/3'
'y+1/3, x+2/3, -z+2/3'
'x-y+1/3, -y+2/3, -z+2/3'
'-x+1/3, -x+y+2/3, -z+2/3'
'-x, -y, -z'
'y, -x+y, -z'
'x-y, x, -z'
'-y, -x, z'
'-x+y, y, z'
'x, x-y, z'
'-x+2/3, -y+1/3, -z+1/3'
'y+2/3, -x+y+1/3, -z+1/3'
'x-y+2/3, x+1/3, -z+1/3'
'-y+2/3, -x+1/3, z+1/3'
'-x+y+2/3, y+1/3, z+1/3'
'x+2/3, x-y+1/3, z+1/3'
'-x+1/3, -y+2/3, -z+2/3'
'y+1/3, -x+y+2/3, -z+2/3'
'x-y+1/3, x+2/3, -z+2/3'
'-y+1/3, -x+2/3, z+2/3'
'-x+y+1/3, y+2/3, z+2/3'
'x+1/3, x-y+2/3, z+2/3'

loop_
_atom_site_label
_atom_site_type_symbol
_atom_site_fract_x
_atom_site_fract_y
_atom_site_fract_z
_atom_site_U_iso_or_equiv
_atom_site_adp_type
_atom_site_occupancy
_atom_site_site_symmetry_order
_atom_site_calc_flag
_atom_site_refinement_flags_posn
_atom_site_refinement_flags_adp
_atom_site_refinement_flags_occupancy
_atom_site_disorder_assembly
_atom_site_disorder_group
I1 I 0.56236(3) 0.43764(3) 0.12381(11) 0.0932(5) Uani 1 2 d S T P . .
Zn1 Zn 0.62294(3) 0.62294(3) 1.000000 0.0288(4) Uani 1 2 d S T P . .
O2 O 0.6500(2) 0.59852(19) 0.6013(7) 0.0511(12) Uani 1 1 d . . . . .
O1 O 0.59300(19) 0.5740(2) 0.8149(6) 0.0490(12) Uani 1 1 d . . . . .
C2 C 0.5714(2) 0.5130(2) 0.5968(7) 0.0339(11) Uani 1 1 d . . . . .
C1 C 0.6080(2) 0.5657(2) 0.6779(7) 0.0359(12) Uani 1 1 d . . . . .
C3 C 0.52327(16) 0.47673(16) 0.6740(10) 0.0329(15) Uani 1 2 d S T P . .
H3 H 0.515290 0.484710 0.778051 0.039 Uiso 1 2 calc R U P . .
C5 C 0.54657(17) 0.45343(17) 0.3629(10) 0.0431(19) Uani 1 2 d S T P . .
C4 C 0.5831(2) 0.5011(2) 0.4392(8) 0.0403(13) Uani 1 1 d . . . . .
H4 H 0.615236 0.525183 0.386636 0.048 Uiso 1 1 calc R U . . .

loop_
_atom_site_aniso_label
_atom_site_aniso_U_11
_atom_site_aniso_U_22
_atom_site_aniso_U_33
_atom_site_aniso_U_23
_atom_site_aniso_U_13
_atom_site_aniso_U_12
I1 0.1021(7) 0.1021(7) 0.0531(6) -0.0269(3) 0.0269(3) 0.0342(6)
Zn1 0.0306(5) 0.0306(5) 0.0273(6) -0.00229(17) 0.00229(17) 0.0169(4)
O2 0.045(2) 0.037(2) 0.050(3) -0.003(2) -0.001(2) 0.0052(19)
O1 0.048(2) 0.047(2) 0.041(3) -0.016(2) -0.004(2) 0.016(2)
C2 0.035(3) 0.033(3) 0.029(3) -0.003(2) 0.001(2) 0.013(2)
C1 0.036(3) 0.033(3) 0.034(3) -0.004(2) -0.004(2) 0.014(2)
C3 0.032(3) 0.032(3) 0.028(4) -0.0024(15) 0.0024(15) 0.012(3)
C5 0.051(3) 0.051(3) 0.027(4) -0.0092(18) 0.0092(18) 0.025(4)
C4 0.035(3) 0.042(3) 0.037(3) -0.001(2) 0.012(2) 0.014(2)

loop_
_atom_type_symbol
_atom_type_description
_atom_type_scat_dispersion_real
_atom_type_scat_dispersion_imag
_atom_type_scat_source
C C 0.0181 0.0091 'International Tables Vol C Tables 4.2.6.8 and 6.1.1.4'
H H 0.0000 0.0000 'International Tables Vol C Tables 4.2.6.8 and 6.1.1.4'
I I -0.3257 6.8362 'International Tables Vol C Tables 4.2.6.8 and 6.1.1.4'
O O 0.0492 0.0322 'International Tables Vol C Tables 4.2.6.8 and 6.1.1.4'
Zn Zn -1.5491 0.6778 'International Tables Vol C Tables 4.2.6.8 and 6.1.1.4'

loop_
_geom_angle_atom_site_label_1
_geom_angle_atom_site_label_2
_geom_angle_atom_site_label_3
_geom_angle
_geom_angle_site_symmetry_1
_geom_angle_site_symmetry_3
_geom_angle_publ_flag
O2 Zn1 O2 133.9(4) 18_656 9_565 ?
O2 Zn1 O1 103.2(2) 9_565 4_557 ?
O2 Zn1 O1 103.2(2) 18_656 4_557 ?
O2 Zn1 O1 103.2(2) 9_565 . ?
O2 Zn1 O1 103.2(2) 18_656 . ?
O1 Zn1 O1 108.6(3) 4_557 . ?
C1 O2 Zn1 131.3(5) . 14_654 ?
C1 O1 Zn1 138.8(4) . . ?
C3 C2 C1 119.3(5) . . ?
C3 C2 C4 119.8(5) . . ?
C4 C2 C1 120.8(5) . . ?
O2 C1 C2 117.7(5) . . ?
O1 C1 O2 125.7(6) . . ?
O1 C1 C2 116.6(5) . . ?
C2 C3 C2 120.4(7) 22_665 . ?
C2 C3 H3 119.8 22_665 . ?
C2 C3 H3 119.8 . . ?
C4 C5 I1 119.3(4) 22_665 . ?
C4 C5 I1 119.3(4) . . ?
C4 C5 C4 121.3(8) . 22_665 ?
C2 C4 H4 120.3 . . ?
C5 C4 C2 119.4(5) . . ?
C5 C4 H4 120.3 . . ?

loop_
_geom_bond_atom_site_label_1
_geom_bond_atom_site_label_2
_geom_bond_distance
_geom_bond_site_symmetry_2
_geom_bond_publ_flag
I1 C5 2.086(8) . ?
Zn1 O2 1.921(5) 18_656 ?
Zn1 O2 1.921(5) 9_565 ?
Zn1 O1 1.933(5) 4_557 ?
Zn1 O1 1.933(5) . ?
O2 C1 1.256(8) . ?
O1 C1 1.254(8) . ?
C2 C1 1.489(8) . ?
C2 C3 1.389(7) . ?
C2 C4 1.402(8) . ?
C3 H3 0.9300 . ?
C5 C4 1.381(7) . ?
C5 C4 1.381(7) 22_665 ?
C4 H4 0.9300 . ?

loop_
_geom_torsion_atom_site_label_1
_geom_torsion_atom_site_label_2
_geom_torsion_atom_site_label_3
_geom_torsion_atom_site_label_4
_geom_torsion
_geom_torsion_site_symmetry_1
_geom_torsion_site_symmetry_2
_geom_torsion_site_symmetry_3
_geom_torsion_site_symmetry_4
_geom_torsion_publ_flag
I1 C5 C4 C2 177.0(5) . . . . ?
Zn1 O2 C1 O1 9.2(11) 14_654 . . . ?
Zn1 O2 C1 C2 -173.5(4) 14_654 . . . ?
Zn1 O1 C1 O2 -17.3(11) . . . . ?
Zn1 O1 C1 C2 165.4(5) . . . . ?
C1 C2 C3 C2 176.4(5) . . . 22_665 ?
C1 C2 C4 C5 -175.7(6) . . . . ?
C3 C2 C1 O2 -176.9(6) . . . . ?
C3 C2 C1 O1 0.7(8) . . . . ?
C3 C2 C4 C5 0.0(7) . . . . ?
C4 C2 C1 O2 -1.1(8) . . . . ?
C4 C2 C1 O1 176.4(5) . . . . ?
C4 C2 C3 C2 0.6(11) . . . 22_665 ?
C4 C5 C4 C2 -0.6(9) 22_665 . . . ?
